data_4131964
loop_
_publ_author_name
'Karak, Suvendu'
'Kumar, Sushil'
'Pachfule, Pradip'
'Banerjee, Rahul'

_publ_section_title
;
 Porosity Prediction through Hydrogen Bonding in Covalent Organic
 Frameworks.
;
_journal_issue 15
_journal_name_full 'Journal of the American Chemical Society'
_journal_page_first 5138
_journal_page_last 5145
_journal_paper_doi 10.1021/jacs.7b13558
_journal_volume 140
_journal_year 2018
_chemical_formula_moiety 'C6 H8 N3 O2, C6 H5 O3 S'
_chemical_formula_sum 'C12 H13 N3 O5 S'
_chemical_formula_weight 311.31
_space_group_crystal_system monoclinic
_space_group_IT_number 14
_space_group_name_Hall '-P 2yn'
_space_group_name_H-M_alt 'P 1 21/n 1'
_atom_sites_solution_hydrogens mixed
_audit_creation_method SHELXL-2016/4
_cell_angle_alpha 90
_cell_angle_beta 94.038(4)
_cell_angle_gamma 90
_cell_formula_units_Z 4
_cell_length_a 7.3537(3)
_cell_length_b 14.8454(11)
_cell_length_c 12.3215(5)
_cell_measurement_reflns_used 2363
_cell_measurement_temperature 293(2)
_cell_measurement_theta_max 25.00
_cell_measurement_theta_min 3.10
_cell_volume 1341.78(13)
_computing_structure_refinement 'SHELXL-2016/4 (Sheldrick, 2016)'
_diffrn_ambient_temperature 293(2)
_diffrn_measured_fraction_theta_full 0.999
_diffrn_measured_fraction_theta_max 0.999
_diffrn_measurement_device_type 'Supernova (Mo) X-ray source'
_diffrn_measurement_method '\w scans'
_diffrn_radiation_type MoK\a
_diffrn_radiation_wavelength 0.71073
_diffrn_reflns_av_R_equivalents 0.0278
_diffrn_reflns_av_unetI/netI 0.0358
_diffrn_reflns_Laue_measured_fraction_full 0.999
_diffrn_reflns_Laue_measured_fraction_max 0.999
_diffrn_reflns_limit_h_max 7
_diffrn_reflns_limit_h_min -8
_diffrn_reflns_limit_k_max 15
_diffrn_reflns_limit_k_min -17
_diffrn_reflns_limit_l_max 14
_diffrn_reflns_limit_l_min -11
_diffrn_reflns_number 5008
_diffrn_reflns_point_group_measured_fraction_full 0.999
_diffrn_reflns_point_group_measured_fraction_max 0.999
_diffrn_reflns_theta_full 24.995
_diffrn_reflns_theta_max 24.995
_diffrn_reflns_theta_min 3.098
_diffrn_source 'fine focus sealed tube'
_exptl_absorpt_coefficient_mu 0.268
_exptl_absorpt_correction_T_max 0.955
_exptl_absorpt_correction_T_min 0.945
_exptl_absorpt_correction_type multi-scan
_exptl_absorpt_process_details ?'crysalispro'
_exptl_crystal_colour colorless
_exptl_crystal_density_diffrn 1.541
_exptl_crystal_description block
_exptl_crystal_F_000 648
_exptl_crystal_size_max 0.210
_exptl_crystal_size_mid 0.180
_exptl_crystal_size_min 0.170
_refine_diff_density_max 0.550
_refine_diff_density_min -0.485
_refine_diff_density_rms 0.059
_refine_ls_extinction_method none
_refine_ls_goodness_of_fit_ref 1.105
_refine_ls_hydrogen_treatment mixed
_refine_ls_matrix_type full
_refine_ls_number_parameters 210
_refine_ls_number_reflns 2363
_refine_ls_number_restraints 0
_refine_ls_restrained_S_all 1.105
_refine_ls_R_factor_all 0.0622
_refine_ls_R_factor_gt 0.0487
_refine_ls_shift/su_max 0.000
_refine_ls_shift/su_mean 0.000
_refine_ls_structure_factor_coef Fsqd
_refine_ls_weighting_details 'w=1/[\s^2^(Fo^2^)+(0.0473P)^2^+1.5305P] where P=(Fo^2^+2Fc^2^)/3'
_refine_ls_weighting_scheme calc
_refine_ls_wR_factor_gt 0.1278
_refine_ls_wR_factor_ref 0.1347
_reflns_Friedel_coverage 0.000
_reflns_number_gt 1915
_reflns_number_total 2363
_reflns_threshold_expression 'I > 2\s(I)'
_cod_data_source_file ja7b13558_si_003.cif
_cod_data_source_block BSA-Pa-NO2
_cod_original_sg_symbol_H-M 'P 21/n'
_cod_database_code 4131964
_shelx_shelxl_version_number 2016/4
_shelx_space_group_comment
;
The symmetry employed for this shelxl refinement is uniquely defined
by the following loop, which should always be used as a source of
symmetry information in preference to the above space-group names.
They are only intended as comments.
;
_shelx_estimated_absorpt_t_min 0.946
_shelx_estimated_absorpt_t_max 0.956

loop_
_space_group_symop_operation_xyz
'x, y, z'
'-x+1/2, y+1/2, -z+1/2'
'-x, -y, -z'
'x-1/2, -y-1/2, z-1/2'

loop_
_atom_site_label
_atom_site_type_symbol
_atom_site_fract_x
_atom_site_fract_y
_atom_site_fract_z
_atom_site_U_iso_or_equiv
_atom_site_adp_type
_atom_site_occupancy
_atom_site_site_symmetry_order
_atom_site_calc_flag
_atom_site_refinement_flags_posn
_atom_site_refinement_flags_adp
C1 C 1.2876(4) 0.20251(19) -0.1092(2) 0.0328(7) Uani 1 1 d . .
C2 C 1.3669(4) 0.2155(2) -0.0052(3) 0.0475(8) Uani 1 1 d . .
H2 H 1.395833 0.166389 0.039489 0.057 Uiso 1 1 calc R U
C3 C 1.4028(5) 0.3020(3) 0.0318(4) 0.0661(12) Uani 1 1 d . .
H3 H 1.454685 0.311173 0.101971 0.079 Uiso 1 1 calc R U
C4 C 1.3624(5) 0.3736(3) -0.0339(5) 0.0751(14) Uani 1 1 d . .
H4 H 1.390059 0.431481 -0.008972 0.090 Uiso 1 1 calc R U
C5 C 1.2820(5) 0.3620(2) -0.1359(4) 0.0700(13) Uani 1 1 d . .
H5 H 1.253895 0.411735 -0.179758 0.084 Uiso 1 1 calc R U
C6 C 1.2414(5) 0.2751(2) -0.1749(3) 0.0480(8) Uani 1 1 d . .
H6 H 1.184350 0.266656 -0.243885 0.058 Uiso 1 1 calc R U
C7 C 0.8557(4) 0.33491(18) -0.0037(2) 0.0272(6) Uani 1 1 d . .
C8 C 0.7928(4) 0.31657(17) -0.1120(2) 0.0258(6) Uani 1 1 d . .
C9 C 0.7656(3) 0.22869(18) -0.1501(2) 0.0270(6) Uani 1 1 d . .
H9 H 0.722741 0.218310 -0.221865 0.032 Uiso 1 1 calc R U
C10 C 0.8024(4) 0.15855(17) -0.0813(2) 0.0257(6) Uani 1 1 d . .
C11 C 0.8695(4) 0.17334(19) 0.0255(2) 0.0320(6) Uani 1 1 d . .
H11 H 0.896352 0.124815 0.071609 0.038 Uiso 1 1 calc R U
C12 C 0.8958(4) 0.25891(19) 0.0622(2) 0.0332(7) Uani 1 1 d . .
H12 H 0.942004 0.267698 0.133626 0.040 Uiso 1 1 calc R U
N1 N 0.8817(4) 0.41713(18) 0.0401(2) 0.0392(6) Uani 1 1 d . .
N2 N 0.7769(4) 0.06638(16) -0.1222(2) 0.0306(6) Uani 1 1 d . .
N3 N 0.7514(3) 0.38777(17) -0.18857(19) 0.0359(6) Uani 1 1 d . .
O1 O 1.0981(3) 0.09296(17) -0.23670(19) 0.0518(6) Uani 1 1 d . .
O2 O 1.2322(5) 0.03593(17) -0.0682(2) 0.0781(10) Uani 1 1 d . .
O3 O 1.4214(3) 0.07184(15) -0.21494(17) 0.0418(6) Uani 1 1 d . .
O4 O 0.7698(3) 0.46661(14) -0.15869(17) 0.0512(6) Uani 1 1 d . .
O5 O 0.6983(4) 0.36894(16) -0.28218(18) 0.0607(8) Uani 1 1 d . .
S1 S 1.25673(10) 0.09222(5) -0.16027(6) 0.0350(2) Uani 1 1 d . .
H1A H 0.857(5) 0.461(3) 0.002(3) 0.051(11) Uiso 1 1 d . .
H1B H 0.904(5) 0.420(2) 0.109(3) 0.054(11) Uiso 1 1 d . .
H2A H 0.654(5) 0.063(2) -0.159(3) 0.046(9) Uiso 1 1 d . .
H2B H 0.778(4) 0.031(2) -0.068(3) 0.046(10) Uiso 1 1 d . .
H2C H 0.871(5) 0.057(3) -0.166(3) 0.063(12) Uiso 1 1 d . .

loop_
_atom_site_aniso_label
_atom_site_aniso_U_11
_atom_site_aniso_U_22
_atom_site_aniso_U_33
_atom_site_aniso_U_23
_atom_site_aniso_U_13
_atom_site_aniso_U_12
C1 0.0309(15) 0.0335(15) 0.0352(16) -0.0053(13) 0.0105(12) -0.0048(12)
C2 0.0406(18) 0.056(2) 0.047(2) -0.0156(16) 0.0084(15) -0.0063(15)
C3 0.043(2) 0.082(3) 0.074(3) -0.046(3) 0.0094(19) -0.010(2)
C4 0.046(2) 0.056(3) 0.126(4) -0.046(3) 0.023(3) -0.0108(19)
C5 0.056(2) 0.035(2) 0.123(4) 0.008(2) 0.035(3) 0.0069(17)
C6 0.046(2) 0.0415(19) 0.058(2) 0.0055(16) 0.0120(16) 0.0039(15)
C7 0.0266(14) 0.0288(14) 0.0263(14) -0.0017(11) 0.0028(11) -0.0047(11)
C8 0.0302(14) 0.0252(13) 0.0222(13) 0.0029(11) 0.0028(11) -0.0002(11)
C9 0.0281(14) 0.0307(15) 0.0222(13) -0.0002(11) 0.0012(11) -0.0014(11)
C10 0.0257(14) 0.0227(13) 0.0285(14) -0.0033(11) 0.0010(11) -0.0002(10)
C11 0.0377(16) 0.0298(14) 0.0277(14) 0.0044(12) -0.0046(12) -0.0004(12)
C12 0.0422(17) 0.0341(15) 0.0219(14) -0.0002(12) -0.0063(12) -0.0015(13)
N1 0.0617(18) 0.0267(13) 0.0286(15) -0.0017(12) 0.0004(13) -0.0039(12)
N2 0.0336(15) 0.0256(13) 0.0319(14) -0.0018(11) -0.0011(11) -0.0010(10)
N3 0.0444(15) 0.0329(14) 0.0301(14) 0.0041(11) 0.0011(11) -0.0015(11)
O1 0.0330(12) 0.0660(16) 0.0557(14) -0.0227(12) -0.0017(10) -0.0049(11)
O2 0.152(3) 0.0376(14) 0.0471(15) 0.0091(12) 0.0218(17) -0.0173(16)
O3 0.0318(11) 0.0491(13) 0.0439(12) -0.0137(10) -0.0024(9) 0.0058(9)
O4 0.0854(18) 0.0250(11) 0.0418(13) 0.0052(9) -0.0054(12) -0.0026(11)
O5 0.107(2) 0.0422(13) 0.0300(12) 0.0052(10) -0.0151(13) -0.0011(14)
S1 0.0439(5) 0.0306(4) 0.0309(4) -0.0028(3) 0.0058(3) -0.0054(3)

loop_
_atom_type_symbol
_atom_type_description
_atom_type_scat_dispersion_real
_atom_type_scat_dispersion_imag
_atom_type_scat_source
C C 0.0033 0.0016 'International Tables Vol C Tables 4.2.6.8 and 6.1.1.4'
H H 0.0000 0.0000 'International Tables Vol C Tables 4.2.6.8 and 6.1.1.4'
N N 0.0061 0.0033 'International Tables Vol C Tables 4.2.6.8 and 6.1.1.4'
O O 0.0106 0.0060 'International Tables Vol C Tables 4.2.6.8 and 6.1.1.4'
S S 0.1246 0.1234 'International Tables Vol C Tables 4.2.6.8 and 6.1.1.4'

loop_
_geom_angle_atom_site_label_1
_geom_angle_atom_site_label_2
_geom_angle_atom_site_label_3
_geom_angle
C6 C1 C2 120.4(3)
C6 C1 S1 119.8(2)
C2 C1 S1 119.7(2)
C3 C2 C1 119.6(4)
C3 C2 H2 120.2
C1 C2 H2 120.2
C4 C3 C2 120.1(4)
C4 C3 H3 119.9
C2 C3 H3 119.9
C3 C4 C5 120.9(4)
C3 C4 H4 119.5
C5 C4 H4 119.5
C4 C5 C6 120.1(4)
C4 C5 H5 120.0
C6 C5 H5 120.0
C1 C6 C5 118.8(4)
C1 C6 H6 120.6
C5 C6 H6 120.6
N1 C7 C8 125.8(3)
N1 C7 C12 118.6(2)
C8 C7 C12 115.6(2)
C9 C8 C7 122.0(2)
C9 C8 N3 116.6(2)
C7 C8 N3 121.4(2)
C10 C9 C8 119.3(2)
C10 C9 H9 120.4
C8 C9 H9 120.4
C9 C10 C11 120.8(2)
C9 C10 N2 119.1(2)
C11 C10 N2 120.0(2)
C12 C11 C10 119.7(3)
C12 C11 H11 120.1
C10 C11 H11 120.1
C11 C12 C7 122.6(2)
C11 C12 H12 118.7
C7 C12 H12 118.7
C7 N1 H1A 118(2)
C7 N1 H1B 117(2)
H1A N1 H1B 123(3)
C10 N2 H2A 107.7(19)
C10 N2 H2B 108(2)
H2A N2 H2B 107(3)
C10 N2 H2C 105(2)
H2A N2 H2C 115(3)
H2B N2 H2C 113(3)
O5 N3 O4 121.3(2)
O5 N3 C8 119.3(2)
O4 N3 C8 119.3(2)
O2 S1 O1 112.32(18)
O2 S1 O3 113.59(17)
O1 S1 O3 111.02(13)
O2 S1 C1 106.24(14)
O1 S1 C1 107.64(14)
O3 S1 C1 105.50(13)

loop_
_geom_bond_atom_site_label_1
_geom_bond_atom_site_label_2
_geom_bond_distance
C1 C6 1.376(4)
C1 C2 1.383(4)
C1 S1 1.763(3)
C2 C3 1.382(5)
C2 H2 0.9300
C3 C4 1.356(6)
C3 H3 0.9300
C4 C5 1.362(6)
C4 H4 0.9300
C5 C6 1.401(5)
C5 H5 0.9300
C6 H6 0.9300
C7 N1 1.343(4)
C7 C8 1.408(4)
C7 C12 1.409(4)
C8 C9 1.396(4)
C8 N3 1.435(3)
C9 C10 1.358(4)
C9 H9 0.9300
C10 C11 1.390(4)
C10 N2 1.465(3)
C11 C12 1.358(4)
C11 H11 0.9300
C12 H12 0.9300
N1 H1A 0.82(4)
N1 H1B 0.86(4)
N2 H2A 0.98(3)
N2 H2B 0.84(4)
N2 H2C 0.92(4)
N3 O5 1.224(3)
N3 O4 1.232(3)
O1 S1 1.447(2)
O2 S1 1.431(2)
O3 S1 1.458(2)

loop_
_geom_torsion_atom_site_label_1
_geom_torsion_atom_site_label_2
_geom_torsion_atom_site_label_3
_geom_torsion_atom_site_label_4
_geom_torsion
C6 C1 C2 C3 -1.2(5)
S1 C1 C2 C3 175.4(2)
C1 C2 C3 C4 -0.8(5)
C2 C3 C4 C5 1.7(6)
C3 C4 C5 C6 -0.7(6)
C2 C1 C6 C5 2.2(5)
S1 C1 C6 C5 -174.4(2)
C4 C5 C6 C1 -1.3(5)
N1 C7 C8 C9 -178.5(3)
C12 C7 C8 C9 2.3(4)
N1 C7 C8 N3 0.8(4)
C12 C7 C8 N3 -178.4(2)
C7 C8 C9 C10 -0.7(4)
N3 C8 C9 C10 -180.0(2)
C8 C9 C10 C11 -1.1(4)
C8 C9 C10 N2 -178.9(2)
C9 C10 C11 C12 1.2(4)
N2 C10 C11 C12 178.9(3)
C10 C11 C12 C7 0.7(4)
N1 C7 C12 C11 178.4(3)
C8 C7 C12 C11 -2.3(4)
C9 C8 N3 O5 -1.2(4)
C7 C8 N3 O5 179.5(3)
C9 C8 N3 O4 178.7(3)
C7 C8 N3 O4 -0.6(4)
C6 C1 S1 O2 -153.5(3)
C2 C1 S1 O2 29.9(3)
C6 C1 S1 O1 -33.0(3)
C2 C1 S1 O1 150.4(2)
C6 C1 S1 O3 85.6(3)
C2 C1 S1 O3 -91.0(3)
